data_4302109
loop_
_publ_author_name
'Hisako Sato'
'Yukie Mori'
'Yutaka Fukuda'
'Akihiko Yamagishi'

_publ_contact_author_address
;
Department of Chemistry, Ochanomizu University
2-1-1 Otsuka, Bunkyo-ku, Tokto, 112-8610, Japan
;
_publ_contact_author_email yamagishi.akihiko@ocha.ac.jp
_publ_contact_author_fax +81-3-5978-5575
_publ_contact_author_name 'Akihiko Yamagishi'
_publ_contact_author_phone +81-3-5978-5575
_publ_section_title
;
Syntheses and Vibrational Circular Dichroism Spectra of the Complete Series
of [Ru((-)- or (+)-tfac)n(acac)3-n] (n= 0 ~ 3, tfac =
3-Trifluoroacetylcamphorato and acac = Acetylacetonato)
;
_journal_name_full 'Inorganic Chemistry'
_journal_page_first 4354
_journal_page_last 4361
_journal_paper_doi 10.1021/ic801971p
_journal_volume 48
_journal_year 2009
_chemical_absolute_configuration syn
_chemical_compound_source laboratory
_chemical_formula_moiety 'C29 H35 F6 O6 Ru'
_chemical_formula_sum 'C29 H35 F6 O6 Ru'
_chemical_formula_weight 694.64
_chemical_name_systematic
;
 ?
;
_space_group_IT_number 5
_symmetry_cell_setting monoclinic
_symmetry_space_group_name_Hall 'I 2y'
_symmetry_space_group_name_H-M 'I 1 2 1'
_atom_sites_solution_hydrogens geom
_atom_sites_solution_primary direct
_atom_sites_solution_secondary difmap
_audit_conform_dict_location ftp://ftp.iucr.org/pub/cif_core.dic
_audit_conform_dict_name cif_core.dic
_audit_conform_dict_version 2.3
_audit_creation_date 2008-10-21T19:43:59-00:00
_audit_creation_method 'WinGX routine CIF_UPDATE'
_cell_angle_alpha 90
_cell_angle_beta 105.75(3)
_cell_angle_gamma 90
_cell_formula_units_Z 4
_cell_length_a 19.280(8)
_cell_length_b 8.913(4)
_cell_length_c 20.210(9)
_cell_measurement_reflns_used 22
_cell_measurement_temperature 298(2)
_cell_measurement_theta_max 14.1
_cell_measurement_theta_min 9.2
_cell_measurement_wavelength 0.71073
_cell_volume 3343(3)
_computing_cell_refinement 'MXC(MAC Science)'
_computing_data_collection 'MXC(MAC Science)'
_computing_data_reduction MaXus
_computing_molecular_graphics ORTEP32
_computing_publication_material WinGX
_computing_structure_refinement 'SHELXL-97 (Sheldrick, 1997)'
_computing_structure_solution SIR92
_diffrn_ambient_temperature 298(2)
_diffrn_detector counter
_diffrn_measured_fraction_theta_full 0.95
_diffrn_measured_fraction_theta_max 0.95
_diffrn_measurement_device 'MacScience M03XHF'
_diffrn_measurement_device_type 'four-circle diffractometer'
_diffrn_measurement_method '2theta-omega scan'
_diffrn_radiation_monochromator graphite
_diffrn_radiation_type MoK\a
_diffrn_radiation_wavelength 0.71073
_diffrn_reflns_av_R_equivalents 0.1288
_diffrn_reflns_av_unetI/netI 0.1979
_diffrn_reflns_limit_h_max 22
_diffrn_reflns_limit_h_min -22
_diffrn_reflns_limit_k_max 10
_diffrn_reflns_limit_k_min 0
_diffrn_reflns_limit_l_max 24
_diffrn_reflns_limit_l_min -23
_diffrn_reflns_number 5517
_diffrn_reflns_theta_full 25
_diffrn_reflns_theta_max 25
_diffrn_reflns_theta_min 1.71
_diffrn_source MoK|a
_exptl_absorpt_coefficient_mu 0.538
_exptl_absorpt_correction_type none
_exptl_crystal_colour red
_exptl_crystal_density_diffrn 1.38
_exptl_crystal_density_method 'not measured'
_exptl_crystal_description platelet
_exptl_crystal_F_000 1420
_exptl_crystal_size_max 0.2
_exptl_crystal_size_mid 0.1
_exptl_crystal_size_min 0.05
_refine_diff_density_max 0.971
_refine_diff_density_min -1.326
_refine_diff_density_rms 0.135
_refine_ls_abs_structure_details 'Flack H D (1983), Acta Cryst. A39, 876-881'
_refine_ls_abs_structure_Flack -0.05(15)
_refine_ls_extinction_coef 0.0006(4)
_refine_ls_extinction_expression Fc^*^=kFc[1+0.001xFc^2^\l^3^/sin(2\q)]^-1/4^
_refine_ls_extinction_method SHELXL
_refine_ls_goodness_of_fit_ref 1.152
_refine_ls_hydrogen_treatment noref
_refine_ls_matrix_type full
_refine_ls_number_parameters 382
_refine_ls_number_reflns 2996
_refine_ls_number_restraints 1
_refine_ls_restrained_S_all 1.151
_refine_ls_R_factor_all 0.1156
_refine_ls_R_factor_gt 0.1045
_refine_ls_shift/su_max 0.049
_refine_ls_shift/su_mean 0.005
_refine_ls_structure_factor_coef Fsqd
_refine_ls_weighting_details 'calc w=1/[\s^2^(Fo^2^)+(0.0847P)^2^+44.1056P] where P=(Fo^2^+2Fc^2^)/3'
_refine_ls_weighting_scheme calc
_refine_ls_wR_factor_gt 0.2482
_refine_ls_wR_factor_ref 0.2544
_reflns_number_gt 2659
_reflns_number_total 2996
_reflns_threshold_expression >2sigma(I)
_cod_data_source_file ic801971p_si_001.cif
_cod_data_source_block new
_cod_original_sg_symbol_H-M 'I 2 '
_cod_database_code 4302109

loop_
_symmetry_equiv_pos_as_xyz
'x, y, z'
'-x, y, -z'
'x+1/2, y+1/2, z+1/2'
'-x+1/2, y+1/2, -z+1/2'

loop_
_atom_site_label
_atom_site_type_symbol
_atom_site_fract_x
_atom_site_fract_y
_atom_site_fract_z
_atom_site_U_iso_or_equiv
_atom_site_adp_type
_atom_site_occupancy
_atom_site_symmetry_multiplicity
_atom_site_calc_flag
_atom_site_refinement_flags
_atom_site_disorder_assembly
_atom_site_disorder_group
Ru1 Ru 0.65847(7) 0.33530(16) 0.37922(6) 0.0429(4) Uani 1 1 d . . .
O42 O 0.5713(7) 0.4526(16) 0.3499(6) 0.050(3) Uani 1 1 d . . .
O9 O 0.6280(6) 0.2563(18) 0.4624(5) 0.050(3) Uani 1 1 d . . .
O8 O 0.6835(7) 0.4086(16) 0.2967(6) 0.051(3) Uani 1 1 d . . .
O25 O 0.7539(7) 0.2315(19) 0.4130(6) 0.055(3) Uani 1 1 d . . .
O26 O 0.6143(6) 0.1574(15) 0.3185(7) 0.048(3) Uani 1 1 d . . .
C33 C 0.4592(14) 0.025(3) 0.2235(13) 0.061(6) Uani 1 1 d . . .
H33A H 0.4386 -0.0657 0.1993 0.073 Uiso 1 1 calc R . .
H33B H 0.4654 0.0106 0.2724 0.073 Uiso 1 1 calc R . .
O2 O 0.7008(7) 0.5091(18) 0.4373(7) 0.057(4) Uani 1 1 d . . .
C19 C 0.7490(12) 0.208(3) 0.5282(8) 0.059(5) Uani 1 1 d . . .
C14 C 0.7270(14) 0.265(3) 0.6344(10) 0.053(6) Uani 1 1 d . . .
C28 C 0.5340(12) 0.066(2) 0.2080(10) 0.055(5) Uani 1 1 d . . .
C17 C 0.7799(9) 0.181(3) 0.6061(9) 0.059(6) Uani 1 1 d . . .
H17 H 0.8312 0.2015 0.6263 0.071 Uiso 1 1 calc R . .
C35 C 0.4685(11) 0.272(3) 0.1787(9) 0.063(6) Uani 1 1 d . . .
H35 H 0.4465 0.3588 0.1511 0.076 Uiso 1 1 calc R . .
C36 C 0.5186(10) 0.3099(17) 0.2462(9) 0.042(4) Uani 1 1 d . . .
C11 C 0.6588(11) 0.199(3) 0.5861(9) 0.064(6) Uani 1 1 d . . .
C38 C 0.4654(17) 0.557(3) 0.2682(12) 0.078(7) Uani 1 1 d . . .
C37 C 0.5253(13) 0.432(2) 0.2903(12) 0.062(6) Uani 1 1 d . . .
C12 C 0.5854(12) 0.241(4) 0.5882(11) 0.081(8) Uani 1 1 d . . .
H12A H 0.5772 0.2062 0.6304 0.121 Uiso 1 1 calc R . .
H12B H 0.5508 0.1964 0.55 0.121 Uiso 1 1 calc R . .
H12C H 0.5804 0.3484 0.5857 0.121 Uiso 1 1 calc R . .
C27 C 0.5654(11) 0.182(2) 0.2663(9) 0.051(5) Uani 1 1 d . . .
C10 C 0.6754(9) 0.230(2) 0.5167(8) 0.046(4) Uani 1 1 d . . .
C7 C 0.7143(15) 0.587(3) 0.2227(11) 0.077(7) Uani 1 1 d . . .
H7A H 0.7043 0.5009 0.193 0.115 Uiso 1 1 calc R . .
H7B H 0.7627 0.6204 0.2272 0.115 Uiso 1 1 calc R . .
H7C H 0.6812 0.6659 0.2034 0.115 Uiso 1 1 calc R . .
C21 C 0.8606(14) 0.167(3) 0.4890(9) 0.074(8) Uani 1 1 d . . .
C5 C 0.7239(13) 0.644(3) 0.3471(15) 0.076(7) Uani 1 1 d . . .
H5 H 0.7419 0.7363 0.338 0.091 Uiso 1 1 calc R . .
C31 C 0.5705(15) 0.252(4) 0.1296(15) 0.108(12) Uani 1 1 d . . .
H31A H 0.5528 0.3077 0.0876 0.162 Uiso 1 1 calc R . .
H31B H 0.6064 0.1821 0.1244 0.162 Uiso 1 1 calc R . .
H31C H 0.5914 0.3205 0.1664 0.162 Uiso 1 1 calc R . .
C13 C 0.6750(17) 0.030(4) 0.5986(12) 0.089(9) Uani 1 1 d . . .
H13A H 0.6584 -0.0051 0.6371 0.107 Uiso 1 1 calc R . .
H13B H 0.6507 -0.0275 0.5581 0.107 Uiso 1 1 calc R . .
C3 C 0.7191(11) 0.627(3) 0.4111(13) 0.067(6) Uani 1 1 d . . .
C34 C 0.4128(12) 0.159(4) 0.1971(13) 0.075(7) Uani 1 1 d . . .
H34A H 0.3925 0.2008 0.2321 0.089 Uiso 1 1 calc R . .
H34B H 0.3741 0.1345 0.1567 0.089 Uiso 1 1 calc R . .
C16 C 0.732(3) 0.444(5) 0.620(2) 0.116(15) Uani 1 1 d . . .
H16A H 0.7284 0.4605 0.5727 0.174 Uiso 1 1 calc R . .
H16B H 0.7777 0.4815 0.6477 0.174 Uiso 1 1 calc R . .
H16C H 0.6939 0.4953 0.6329 0.174 Uiso 1 1 calc R . .
C15 C 0.7346(16) 0.233(5) 0.7118(10) 0.106(11) Uani 1 1 d . . .
H15A H 0.6973 0.2855 0.7257 0.158 Uiso 1 1 calc R . .
H15B H 0.7809 0.2677 0.7388 0.158 Uiso 1 1 calc R . .
H15C H 0.7304 0.1276 0.7185 0.158 Uiso 1 1 calc R . .
C20 C 0.7859(9) 0.209(3) 0.4763(8) 0.053(5) Uani 1 1 d . . .
C18 C 0.751(2) 0.011(4) 0.6130(14) 0.106(11) Uani 1 1 d . . .
H18A H 0.7637 -0.0555 0.5799 0.127 Uiso 1 1 calc R . .
H18B H 0.7716 -0.0281 0.6589 0.127 Uiso 1 1 calc R . .
C32 C 0.4672(16) 0.098(5) 0.0814(12) 0.112(12) Uani 1 1 d . . .
H32A H 0.4326 0.1676 0.0554 0.167 Uiso 1 1 calc R . .
H32B H 0.4426 0.013 0.0939 0.167 Uiso 1 1 calc R . .
H32C H 0.498 0.0642 0.0541 0.167 Uiso 1 1 calc R . .
C4 C 0.747(3) 0.752(4) 0.4654(18) 0.134(16) Uani 1 1 d . . .
H4A H 0.7062 0.8032 0.4744 0.201 Uiso 1 1 calc R . .
H4B H 0.7751 0.8228 0.4481 0.201 Uiso 1 1 calc R . .
H4C H 0.7756 0.7085 0.5072 0.201 Uiso 1 1 calc R . .
C29 C 0.5830(17) -0.066(4) 0.2075(19) 0.114(12) Uani 1 1 d . . .
H29A H 0.6292 -0.0479 0.2393 0.171 Uiso 1 1 calc R . .
H29B H 0.5887 -0.0786 0.1621 0.171 Uiso 1 1 calc R . .
H29C H 0.5622 -0.1549 0.2208 0.171 Uiso 1 1 calc R . .
C6 C 0.7063(12) 0.546(2) 0.2919(11) 0.058(5) Uani 1 1 d . . .
C30 C 0.5117(12) 0.172(3) 0.1451(10) 0.061(6) Uani 1 1 d . . .
F39B F 0.448(2) 0.602(5) 0.205(2) 0.090(12) Uiso 0.5 1 d P . .
F40A F 0.4008(17) 0.505(4) 0.2454(19) 0.079(9) Uiso 0.5 1 d P . .
F41A F 0.461(2) 0.636(5) 0.3189(19) 0.103(11) Uiso 0.5 1 d P . .
F23B F 0.9006(18) 0.277(4) 0.4652(17) 0.097(10) Uiso 0.5 1 d P . .
F22A F 0.876(2) 0.031(5) 0.5244(19) 0.105(11) Uiso 0.5 1 d P . .
F22B F 0.9014(19) 0.147(5) 0.5508(17) 0.096(9) Uiso 0.5 1 d P . .
F23A F 0.9039(18) 0.249(5) 0.5341(17) 0.089(8) Uiso 0.5 1 d P . .
F24A F 0.8847(18) 0.158(5) 0.4354(17) 0.097(10) Uiso 0.5 1 d P . .
F24B F 0.870(2) 0.051(5) 0.4501(19) 0.106(11) Uiso 0.5 1 d P . .
F40B F 0.4024(19) 0.510(5) 0.277(2) 0.093(11) Uiso 0.5 1 d P . .
F41B F 0.4884(14) 0.679(3) 0.3045(13) 0.062(6) Uiso 0.5 1 d P . .
F39A F 0.4801(19) 0.621(4) 0.2093(16) 0.073(9) Uiso 0.5 1 d P . .

loop_
_atom_site_aniso_label
_atom_site_aniso_U_11
_atom_site_aniso_U_22
_atom_site_aniso_U_33
_atom_site_aniso_U_23
_atom_site_aniso_U_13
_atom_site_aniso_U_12
Ru1 0.0498(7) 0.0464(7) 0.0346(6) -0.0043(9) 0.0150(4) -0.0103(10)
O42 0.068(8) 0.048(8) 0.038(6) -0.003(6) 0.022(6) 0.003(7)
O9 0.047(6) 0.077(9) 0.031(6) -0.004(6) 0.020(5) 0.001(7)
O8 0.062(8) 0.047(7) 0.048(7) -0.007(6) 0.023(6) 0.003(7)
O25 0.059(8) 0.070(10) 0.036(6) -0.001(7) 0.016(6) -0.006(8)
O26 0.042(7) 0.042(7) 0.053(7) -0.005(6) 0.002(6) 0.003(6)
C33 0.068(15) 0.044(13) 0.076(15) 0.004(12) 0.031(13) -0.031(11)
O2 0.046(8) 0.058(9) 0.062(8) -0.008(8) 0.004(6) -0.014(7)
C19 0.086(15) 0.064(13) 0.025(8) -0.002(9) 0.013(9) -0.009(12)
C14 0.073(14) 0.068(13) 0.021(8) 0.003(9) 0.018(9) 0.016(12)
C28 0.069(13) 0.052(12) 0.050(10) -0.014(9) 0.024(9) -0.015(11)
C17 0.020(8) 0.112(19) 0.036(9) 0.004(11) -0.010(7) -0.016(11)
C35 0.065(12) 0.078(14) 0.041(10) 0.021(10) 0.004(9) -0.018(12)
C36 0.071(11) 0.016(12) 0.040(8) 0.008(7) 0.020(7) -0.002(8)
C11 0.058(12) 0.10(2) 0.032(9) -0.006(11) 0.018(8) -0.019(13)
C38 0.12(2) 0.050(13) 0.058(13) 0.010(12) 0.019(14) 0.017(15)
C37 0.086(15) 0.045(12) 0.082(15) 0.025(12) 0.069(14) 0.013(12)
C12 0.079(15) 0.12(2) 0.056(12) 0.026(14) 0.034(11) -0.010(16)
C27 0.070(12) 0.058(12) 0.032(9) -0.009(9) 0.026(9) -0.022(11)
C10 0.046(10) 0.059(12) 0.030(8) -0.001(8) 0.004(7) -0.012(9)
C7 0.12(2) 0.061(14) 0.064(13) 0.027(12) 0.051(12) 0.009(15)
C21 0.110(18) 0.095(19) 0.015(8) -0.008(10) 0.013(9) 0.043(16)
C5 0.068(14) 0.035(11) 0.13(2) 0.001(14) 0.026(14) -0.002(11)
C31 0.089(17) 0.16(3) 0.078(16) -0.026(19) 0.031(14) -0.09(2)
C13 0.11(2) 0.10(2) 0.047(13) 0.016(14) 0.015(14) -0.03(2)
C3 0.047(11) 0.078(17) 0.087(16) -0.021(14) 0.035(11) -0.016(12)
C34 0.058(13) 0.09(2) 0.070(14) -0.013(15) 0.015(11) -0.007(15)
C16 0.15(3) 0.12(3) 0.10(3) -0.03(2) 0.08(2) 0.01(3)
C15 0.108(19) 0.17(3) 0.038(11) -0.014(17) 0.026(12) 0.00(2)
C20 0.044(10) 0.086(16) 0.022(8) 0.002(9) -0.001(7) 0.012(11)
C18 0.16(3) 0.10(2) 0.052(14) 0.019(16) 0.021(17) 0.02(2)
C32 0.11(2) 0.15(3) 0.058(14) -0.030(19) 0.005(14) -0.03(2)
C4 0.23(4) 0.08(2) 0.13(3) -0.06(2) 0.11(3) -0.06(3)
C29 0.11(2) 0.09(2) 0.16(3) -0.08(2) 0.05(2) -0.008(19)
C6 0.076(14) 0.048(12) 0.065(12) 0.000(10) 0.048(11) -0.004(11)
C30 0.064(12) 0.078(16) 0.044(10) -0.011(11) 0.020(9) -0.008(12)

loop_
_atom_type_symbol
_atom_type_description
_atom_type_scat_dispersion_real
_atom_type_scat_dispersion_imag
_atom_type_scat_source
C C 0.0033 0.0016 'International Tables Vol C Tables 4.2.6.8 and 6.1.1.4'
H H 0 0 'International Tables Vol C Tables 4.2.6.8 and 6.1.1.4'
O O 0.0106 0.006 'International Tables Vol C Tables 4.2.6.8 and 6.1.1.4'
F F 0.0171 0.0103 'International Tables Vol C Tables 4.2.6.8 and 6.1.1.4'
Ru Ru -1.2594 0.8363 'International Tables Vol C Tables 4.2.6.8 and 6.1.1.4'

loop_
_geom_angle_atom_site_label_1
_geom_angle_atom_site_label_2
_geom_angle_atom_site_label_3
_geom_angle
_geom_angle_site_symmetry_1
_geom_angle_site_symmetry_3
_geom_angle_publ_flag
O42 Ru1 O8 87.3(5) . . ?
O42 Ru1 O2 86.7(6) . . ?
O8 Ru1 O2 94.9(6) . . ?
O42 Ru1 O25 174.6(7) . . ?
O8 Ru1 O25 91.6(5) . . ?
O2 Ru1 O25 88.1(6) . . ?
O42 Ru1 O26 92.9(5) . . ?
O8 Ru1 O26 84.7(6) . . ?
O2 Ru1 O26 179.4(7) . . ?
O25 Ru1 O26 92.3(5) . . ?
O42 Ru1 O9 91.1(5) . . ?
O8 Ru1 O9 177.5(6) . . ?
O2 Ru1 O9 86.9(6) . . ?
O25 Ru1 O9 90.2(5) . . ?
O26 Ru1 O9 93.5(6) . . ?
C37 O42 Ru1 121.7(12) . . ?
C10 O9 Ru1 118.9(11) . . ?
C6 O8 Ru1 122.5(12) . . ?
C20 O25 Ru1 124.2(12) . . ?
C27 O26 Ru1 118.2(14) . . ?
C34 C33 C28 103.0(18) . . ?
C34 C33 H33A 111.2 . . ?
C28 C33 H33A 111.2 . . ?
C34 C33 H33B 111.2 . . ?
C28 C33 H33B 111.2 . . ?
H33A C33 H33B 109.1 . . ?
C3 O2 Ru1 121.2(15) . . ?
C10 C19 C20 124.8(16) . . ?
C10 C19 C17 106.6(16) . . ?
C20 C19 C17 128.6(19) . . ?
C17 C14 C11 97.0(17) . . ?
C17 C14 C15 114(2) . . ?
C11 C14 C15 114(2) . . ?
C17 C14 C16 110(3) . . ?
C11 C14 C16 111(3) . . ?
C15 C14 C16 111(3) . . ?
C29 C28 C30 120(2) . . ?
C29 C28 C27 114(2) . . ?
C30 C28 C27 100.5(17) . . ?
C29 C28 C33 115(2) . . ?
C30 C28 C33 103.8(18) . . ?
C27 C28 C33 101.1(16) . . ?
C14 C17 C19 101.4(17) . . ?
C14 C17 C18 99(2) . . ?
C19 C17 C18 100.7(18) . . ?
C14 C17 H17 117.6 . . ?
C19 C17 H17 117.6 . . ?
C18 C17 H17 117.6 . . ?
C36 C35 C30 104.4(17) . . ?
C36 C35 C34 104.0(16) . . ?
C30 C35 C34 103(2) . . ?
C36 C35 H35 114.7 . . ?
C30 C35 H35 114.7 . . ?
C34 C35 H35 114.7 . . ?
C37 C36 C27 119.7(17) . . ?
C37 C36 C35 134(2) . . ?
C27 C36 C35 106.4(16) . . ?
C12 C11 C14 123(2) . . ?
C12 C11 C10 114.7(18) . . ?
C14 C11 C10 99.0(16) . . ?
C12 C11 C13 113(2) . . ?
C14 C11 C13 100(2) . . ?
C10 C11 C13 104(2) . . ?
F41A C38 F40A 102(3) . . ?
F39B C38 F41B 104(3) . . ?
F39B C38 F40B 103(3) . . ?
F41B C38 F40B 111(3) . . ?
F41A C38 F39A 122(3) . . ?
F40A C38 F39A 104(3) . . ?
F41A C38 C37 112(3) . . ?
F40A C38 C37 114(3) . . ?
F39B C38 C37 118(3) . . ?
F41B C38 C37 108(2) . . ?
F40B C38 C37 111(2) . . ?
F39A C38 C37 103(2) . . ?
O42 C37 C36 128.8(19) . . ?
O42 C37 C38 115.0(19) . . ?
C36 C37 C38 116(2) . . ?
C11 C12 H12A 109.5 . . ?
C11 C12 H12B 109.5 . . ?
H12A C12 H12B 109.5 . . ?
C11 C12 H12C 109.5 . . ?
H12A C12 H12C 109.5 . . ?
H12B C12 H12C 109.5 . . ?
O26 C27 C36 131.3(18) . . ?
O26 C27 C28 125(2) . . ?
C36 C27 C28 103.0(16) . . ?
O9 C10 C19 130.2(16) . . ?
O9 C10 C11 123.4(16) . . ?
C19 C10 C11 106.2(15) . . ?
C6 C7 H7A 109.5 . . ?
C6 C7 H7B 109.5 . . ?
H7A C7 H7B 109.5 . . ?
C6 C7 H7C 109.5 . . ?
H7A C7 H7C 109.5 . . ?
H7B C7 H7C 109.5 . . ?
F23A C21 F24A 109(3) . . ?
F22B C21 F24B 108(3) . . ?
F23A C21 F22A 97(2) . . ?
F24A C21 F22A 107(3) . . ?
F22B C21 F23B 100(3) . . ?
F24B C21 F23B 100(2) . . ?
F23A C21 C20 114(2) . . ?
F24A C21 C20 116(2) . . ?
F22B C21 C20 122(2) . . ?
F24B C21 C20 112(3) . . ?
F22A C21 C20 113(3) . . ?
F23B C21 C20 112(2) . . ?
C3 C5 C6 130(2) . . ?
C3 C5 H5 115 . . ?
C6 C5 H5 115 . . ?
C30 C31 H31A 109.5 . . ?
C30 C31 H31B 109.5 . . ?
H31A C31 H31B 109.5 . . ?
C30 C31 H31C 109.5 . . ?
H31A C31 H31C 109.5 . . ?
H31B C31 H31C 109.5 . . ?
C18 C13 C11 107(3) . . ?
C18 C13 H13A 110.3 . . ?
C11 C13 H13A 110.3 . . ?
C18 C13 H13B 110.3 . . ?
C11 C13 H13B 110.3 . . ?
H13A C13 H13B 108.5 . . ?
O2 C3 C5 127(2) . . ?
O2 C3 C4 112(2) . . ?
C5 C3 C4 120(3) . . ?
C33 C34 C35 102.4(17) . . ?
C33 C34 H34A 111.3 . . ?
C35 C34 H34A 111.3 . . ?
C33 C34 H34B 111.3 . . ?
C35 C34 H34B 111.3 . . ?
H34A C34 H34B 109.2 . . ?
C14 C16 H16A 109.5 . . ?
C14 C16 H16B 109.4 . . ?
H16A C16 H16B 109.5 . . ?
C14 C16 H16C 109.6 . . ?
H16A C16 H16C 109.5 . . ?
H16B C16 H16C 109.5 . . ?
C14 C15 H15A 109.5 . . ?
C14 C15 H15B 109.4 . . ?
H15A C15 H15B 109.5 . . ?
C14 C15 H15C 109.5 . . ?
H15A C15 H15C 109.5 . . ?
H15B C15 H15C 109.5 . . ?
O25 C20 C19 122.7(16) . . ?
O25 C20 C21 114.0(15) . . ?
C19 C20 C21 122.9(16) . . ?
C13 C18 C17 103(3) . . ?
C13 C18 H18A 111.1 . . ?
C17 C18 H18A 111.1 . . ?
C13 C18 H18B 111.1 . . ?
C17 C18 H18B 111.1 . . ?
H18A C18 H18B 109.1 . . ?
C30 C32 H32A 109.5 . . ?
C30 C32 H32B 109.5 . . ?
H32A C32 H32B 109.5 . . ?
C30 C32 H32C 109.5 . . ?
H32A C32 H32C 109.5 . . ?
H32B C32 H32C 109.5 . . ?
C3 C4 H4A 109.5 . . ?
C3 C4 H4B 109.5 . . ?
H4A C4 H4B 109.5 . . ?
C3 C4 H4C 109.5 . . ?
H4A C4 H4C 109.5 . . ?
H4B C4 H4C 109.5 . . ?
C28 C29 H29A 109.5 . . ?
C28 C29 H29B 109.5 . . ?
H29A C29 H29B 109.5 . . ?
C28 C29 H29C 109.5 . . ?
H29A C29 H29C 109.5 . . ?
H29B C29 H29C 109.5 . . ?
O8 C6 C5 122.9(19) . . ?
O8 C6 C7 114.9(19) . . ?
C5 C6 C7 122(2) . . ?
C31 C30 C32 110(2) . . ?
C31 C30 C35 112(2) . . ?
C32 C30 C35 113(2) . . ?
C31 C30 C28 115(2) . . ?
C32 C30 C28 114(2) . . ?
C35 C30 C28 93.1(15) . . ?

loop_
_geom_bond_atom_site_label_1
_geom_bond_atom_site_label_2
_geom_bond_distance
_geom_bond_site_symmetry_2
_geom_bond_publ_flag
Ru1 O42 1.931(14) . ?
Ru1 O8 1.969(13) . ?
Ru1 O2 1.980(15) . ?
Ru1 O25 2.007(14) . ?
Ru1 O26 2.044(13) . ?
Ru1 O9 2.050(11) . ?
O42 C37 1.30(3) . ?
O9 C10 1.25(2) . ?
O8 C6 1.31(3) . ?
O25 C20 1.28(2) . ?
O26 C27 1.23(2) . ?
C33 C34 1.51(4) . ?
C33 C28 1.60(3) . ?
C33 H33A 0.97 . ?
C33 H33B 0.97 . ?
O2 C3 1.27(3) . ?
C19 C10 1.39(3) . ?
C19 C20 1.42(3) . ?
C19 C17 1.54(2) . ?
C14 C17 1.50(3) . ?
C14 C11 1.53(3) . ?
C14 C15 1.56(3) . ?
C14 C16 1.63(4) . ?
C28 C29 1.51(4) . ?
C28 C30 1.55(3) . ?
C28 C27 1.56(3) . ?
C17 C18 1.63(4) . ?
C17 H17 0.98 . ?
C35 C36 1.48(3) . ?
C35 C30 1.50(3) . ?
C35 C34 1.59(3) . ?
C35 H35 0.98 . ?
C36 C37 1.39(3) . ?
C36 C27 1.44(3) . ?
C11 C12 1.47(3) . ?
C11 C10 1.55(2) . ?
C11 C13 1.55(4) . ?
C38 F41A 1.27(4) . ?
C38 F40A 1.29(4) . ?
C38 F39B 1.29(4) . ?
C38 F41B 1.32(4) . ?
C38 F40B 1.34(4) . ?
C38 F39A 1.42(4) . ?
C38 C37 1.58(3) . ?
C12 H12A 0.96 . ?
C12 H12B 0.96 . ?
C12 H12C 0.96 . ?
C7 C6 1.49(3) . ?
C7 H7A 0.96 . ?
C7 H7B 0.96 . ?
C7 H7C 0.96 . ?
C21 F23A 1.29(4) . ?
C21 F24A 1.29(4) . ?
C21 F22B 1.30(4) . ?
C21 F24B 1.34(4) . ?
C21 F22A 1.40(5) . ?
C21 F23B 1.41(4) . ?
C21 C20 1.44(3) . ?
C5 C3 1.33(3) . ?
C5 C6 1.39(3) . ?
C5 H5 0.93 . ?
C31 C30 1.45(3) . ?
C31 H31A 0.96 . ?
C31 H31B 0.96 . ?
C31 H31C 0.96 . ?
C13 C18 1.43(5) . ?
C13 H13A 0.97 . ?
C13 H13B 0.97 . ?
C3 C4 1.56(4) . ?
C34 H34A 0.97 . ?
C34 H34B 0.97 . ?
C16 H16A 0.96 . ?
C16 H16B 0.96 . ?
C16 H16C 0.96 . ?
C15 H15A 0.96 . ?
C15 H15B 0.96 . ?
C15 H15C 0.96 . ?
C18 H18A 0.97 . ?
C18 H18B 0.97 . ?
C32 C30 1.49(3) . ?
C32 H32A 0.96 . ?
C32 H32B 0.96 . ?
C32 H32C 0.96 . ?
C4 H4A 0.96 . ?
C4 H4B 0.96 . ?
C4 H4C 0.96 . ?
C29 H29A 0.96 . ?
C29 H29B 0.96 . ?
C29 H29C 0.96 . ?

loop_
_geom_torsion_atom_site_label_1
_geom_torsion_atom_site_label_2
_geom_torsion_atom_site_label_3
_geom_torsion_atom_site_label_4
_geom_torsion
_geom_torsion_site_symmetry_1
_geom_torsion_site_symmetry_2
_geom_torsion_site_symmetry_3
_geom_torsion_site_symmetry_4
_geom_torsion_publ_flag
O8 Ru1 O42 C37 58.1(14) . . . . ?
O2 Ru1 O42 C37 153.2(14) . . . . ?
O26 Ru1 O42 C37 -26.4(14) . . . . ?
O9 Ru1 O42 C37 -119.9(14) . . . . ?
O42 Ru1 O9 C10 -146.9(16) . . . . ?
O2 Ru1 O9 C10 -60.2(16) . . . . ?
O25 Ru1 O9 C10 27.9(16) . . . . ?
O26 Ru1 O9 C10 120.2(16) . . . . ?
O42 Ru1 O8 C6 74.8(16) . . . . ?
O2 Ru1 O8 C6 -11.7(16) . . . . ?
O25 Ru1 O8 C6 -99.9(16) . . . . ?
O26 Ru1 O8 C6 167.9(16) . . . . ?
O8 Ru1 O25 C20 150.9(18) . . . . ?
O2 Ru1 O25 C20 56.0(19) . . . . ?
O26 Ru1 O25 C20 -124.4(18) . . . . ?
O9 Ru1 O25 C20 -30.9(19) . . . . ?
O42 Ru1 O26 C27 26.8(13) . . . . ?
O8 Ru1 O26 C27 -60.3(13) . . . . ?
O25 Ru1 O26 C27 -151.6(13) . . . . ?
O9 Ru1 O26 C27 118.0(13) . . . . ?
O42 Ru1 O2 C3 -74.4(16) . . . . ?
O8 Ru1 O2 C3 12.6(16) . . . . ?
O25 Ru1 O2 C3 104.1(16) . . . . ?
O9 Ru1 O2 C3 -165.7(16) . . . . ?
C34 C33 C28 C29 -161(2) . . . . ?
C34 C33 C28 C30 -28(2) . . . . ?
C34 C33 C28 C27 76(2) . . . . ?
C11 C14 C17 C19 49(2) . . . . ?
C15 C14 C17 C19 168(2) . . . . ?
C16 C14 C17 C19 -66(3) . . . . ?
C11 C14 C17 C18 -54(2) . . . . ?
C15 C14 C17 C18 66(3) . . . . ?
C16 C14 C17 C18 -169(3) . . . . ?
C10 C19 C17 C14 -27(3) . . . . ?
C20 C19 C17 C14 153(3) . . . . ?
C10 C19 C17 C18 74(2) . . . . ?
C20 C19 C17 C18 -105(3) . . . . ?
C30 C35 C36 C37 152(2) . . . . ?
C34 C35 C36 C37 -101(3) . . . . ?
C30 C35 C36 C27 -31(2) . . . . ?
C34 C35 C36 C27 76(2) . . . . ?
C17 C14 C11 C12 -179(2) . . . . ?
C15 C14 C11 C12 61(3) . . . . ?
C16 C14 C11 C12 -65(3) . . . . ?
C17 C14 C11 C10 -52(2) . . . . ?
C15 C14 C11 C10 -172(2) . . . . ?
C16 C14 C11 C10 63(2) . . . . ?
C17 C14 C11 C13 54(2) . . . . ?
C15 C14 C11 C13 -66(3) . . . . ?
C16 C14 C11 C13 169(2) . . . . ?
Ru1 O42 C37 C36 17(3) . . . . ?
Ru1 O42 C37 C38 -168.3(14) . . . . ?
C27 C36 C37 O42 2(3) . . . . ?
C35 C36 C37 O42 178.8(19) . . . . ?
C27 C36 C37 C38 -172.5(18) . . . . ?
C35 C36 C37 C38 4(3) . . . . ?
F41A C38 C37 O42 -17(4) . . . . ?
F40A C38 C37 O42 -133(3) . . . . ?
F39B C38 C37 O42 138(3) . . . . ?
F41B C38 C37 O42 20(3) . . . . ?
F40B C38 C37 O42 -103(3) . . . . ?
F39A C38 C37 O42 116(2) . . . . ?
F41A C38 C37 C36 159(3) . . . . ?
F40A C38 C37 C36 43(3) . . . . ?
F39B C38 C37 C36 -46(4) . . . . ?
F41B C38 C37 C36 -164(2) . . . . ?
F40B C38 C37 C36 73(3) . . . . ?
F39A C38 C37 C36 -69(3) . . . . ?
Ru1 O26 C27 C36 -18(3) . . . . ?
Ru1 O26 C27 C28 169.4(14) . . . . ?
C37 C36 C27 O26 -1(3) . . . . ?
C35 C36 C27 O26 -177.9(19) . . . . ?
C37 C36 C27 C28 173.1(16) . . . . ?
C35 C36 C27 C28 -4.2(18) . . . . ?
C29 C28 C27 O26 -19(3) . . . . ?
C30 C28 C27 O26 -149.0(18) . . . . ?
C33 C28 C27 O26 105(2) . . . . ?
C29 C28 C27 C36 167(2) . . . . ?
C30 C28 C27 C36 36.8(18) . . . . ?
C33 C28 C27 C36 -69.6(19) . . . . ?
Ru1 O9 C10 C19 -19(3) . . . . ?
Ru1 O9 C10 C11 168.0(17) . . . . ?
C20 C19 C10 O9 -1(4) . . . . ?
C17 C19 C10 O9 180(2) . . . . ?
C20 C19 C10 C11 173(2) . . . . ?
C17 C19 C10 C11 -6(3) . . . . ?
C12 C11 C10 O9 -15(4) . . . . ?
C14 C11 C10 O9 -148(2) . . . . ?
C13 C11 C10 O9 109(3) . . . . ?
C12 C11 C10 C19 170(2) . . . . ?
C14 C11 C10 C19 37(2) . . . . ?
C13 C11 C10 C19 -66(2) . . . . ?
C12 C11 C13 C18 -165(2) . . . . ?
C14 C11 C13 C18 -32(2) . . . . ?
C10 C11 C13 C18 70(2) . . . . ?
Ru1 O2 C3 C5 -11(3) . . . . ?
Ru1 O2 C3 C4 176(2) . . . . ?
C6 C5 C3 O2 5(4) . . . . ?
C6 C5 C3 C4 177(3) . . . . ?
C28 C33 C34 C35 -7(2) . . . . ?
C36 C35 C34 C33 -67(2) . . . . ?
C30 C35 C34 C33 42(2) . . . . ?
Ru1 O25 C20 C19 22(3) . . . . ?
Ru1 O25 C20 C21 -165.3(17) . . . . ?
C10 C19 C20 O25 0(4) . . . . ?
C17 C19 C20 O25 179(2) . . . . ?
C10 C19 C20 C21 -172(2) . . . . ?
C17 C19 C20 C21 7(4) . . . . ?
F23A C21 C20 O25 127(3) . . . . ?
F24A C21 C20 O25 0(4) . . . . ?
F22B C21 C20 O25 177(3) . . . . ?
F24B C21 C20 O25 -52(4) . . . . ?
F22A C21 C20 O25 -124(3) . . . . ?
F23B C21 C20 O25 59(3) . . . . ?
F23A C21 C20 C19 -60(4) . . . . ?
F24A C21 C20 C19 173(3) . . . . ?
F22B C21 C20 C19 -10(5) . . . . ?
F24B C21 C20 C19 120(3) . . . . ?
F22A C21 C20 C19 49(3) . . . . ?
F23B C21 C20 C19 -129(3) . . . . ?
C11 C13 C18 C17 -2(3) . . . . ?
C14 C17 C18 C13 35(2) . . . . ?
C19 C17 C18 C13 -68(2) . . . . ?
Ru1 O8 C6 C5 9(3) . . . . ?
Ru1 O8 C6 C7 -173.1(15) . . . . ?
C3 C5 C6 O8 -3(4) . . . . ?
C3 C5 C6 C7 179(2) . . . . ?
C36 C35 C30 C31 -66(2) . . . . ?
C34 C35 C30 C31 -175(2) . . . . ?
C36 C35 C30 C32 169(2) . . . . ?
C34 C35 C30 C32 61(3) . . . . ?
C36 C35 C30 C28 51.8(18) . . . . ?
C34 C35 C30 C28 -56.6(17) . . . . ?
C29 C28 C30 C31 -63(3) . . . . ?
C27 C28 C30 C31 63(3) . . . . ?
C33 C28 C30 C31 167(2) . . . . ?
C29 C28 C30 C32 64(3) . . . . ?
C27 C28 C30 C32 -170(2) . . . . ?
C33 C28 C30 C32 -66(2) . . . . ?
C29 C28 C30 C35 -179(2) . . . . ?
C27 C28 C30 C35 -52.7(18) . . . . ?
C33 C28 C30 C35 51.5(18) . . . . ?
